data_7030462
loop_
_publ_author_name
'Shah, Hakikulla H.'
'Al-Balushi, Rayya A'
'Al-Suti, Mohammed K'
'Khan, Muhammad S.'
'Marken, Frank'
'Sudlow, Anna L.'
'Kociok-K\"ohn, Gabriele'
'Woodall, Christopher H.'
'Raithby, Paul R.'
'Molloy, Kieran C.'

_publ_section_title
;
 New di-ferrocenyl-ethynylpyridinyl triphenylphosphine copper halide
 complexes and related di-ferricenyl electro-crystallized materials.
;
_journal_issue 25
_journal_name_full 'Dalton transactions (Cambridge, England : 2003)'
_journal_page_first 9497
_journal_page_last 9507
_journal_paper_doi 10.1039/c3dt52914b
_journal_volume 43
_journal_year 2014
_chemical_absolute_configuration unk
_chemical_formula_moiety 'C140 H114 Br4 Cu4 Fe4 N4 P4, 0.6(C H2 Cl2)'
_chemical_formula_sum 'C70.3 H57.6 Br2 Cl0.6 Cu2 Fe2 N2 P2'
_chemical_formula_weight 1412.19
_chemical_name_systematic
;
 ?
;
_space_group_IT_number 19
_symmetry_cell_setting orthorhombic
_symmetry_Int_Tables_number 19
_symmetry_space_group_name_Hall 'P 2ac 2ab'
_symmetry_space_group_name_H-M 'P 21 21 21'
_atom_sites_solution_hydrogens geom
_atom_sites_solution_primary direct
_atom_sites_solution_secondary difmap
_audit_creation_date 2014-04-27T11:55:47-00:00
_audit_creation_method 'WinGX routine CIF_UPDATE'
_cell_angle_alpha 90
_cell_angle_beta 90
_cell_angle_gamma 90
_cell_formula_units_Z 4
_cell_length_a 11.0168(3)
_cell_length_b 20.5385(6)
_cell_length_c 27.5647(8)
_cell_measurement_reflns_used 249705
_cell_measurement_temperature 150(2)
_cell_measurement_theta_max 25.028
_cell_measurement_theta_min 2.91
_cell_volume 6237.0(3)
_computing_cell_refinement 'HKL Scalepack (Otwinowski & Minor, 1997)'
_computing_data_collection 'Collect (Nonius BV, 1997-2000)'
_computing_data_reduction
;
 DENZO-SCALEPACK Z. Otwinowski and W. Minor, "
 Processing of X-ray Diffraction Data Collected in Oscillation Mode ",
 Methods in Enzymology, Volume 276: Macromolecular Crystallography,
 part A, p.307-326, 1997,C.W. Carter, Jr. & R. M. Sweet, Eds., Academic Press.
;
_computing_molecular_graphics 'ORTEP3 for Windows - Farrugia, L. J. J. Appl. Crystallogr. 1997, 30, 565'
_computing_publication_material
;
 'WinGX publication routines, Farrugia,
 L. J., J. Appl. Crystallogr., 1999, 32, 837-838
;
_computing_structure_refinement 'SHELXL-2013 (Sheldrick, 2013)'
_computing_structure_solution
;
 SIR97- Altomare A., Burla M.C., Camalli M., Cascarano G.L., Giacovazzo C. ,
 Guagliardi A., Moliterni A.G.G., Polidori G.,Spagna R.
 (1999) J. Appl. Cryst. 32, 115-119
;
_diffrn_ambient_temperature 150(2)
_diffrn_measured_fraction_theta_full 0.95
_diffrn_measured_fraction_theta_max 0.971
_diffrn_measurement_device_type 'Nonius Kappa CCD'
_diffrn_measurement_method '826 0.8 degree images with \f and \w scans'
_diffrn_radiation_monochromator graphite
_diffrn_radiation_type MoK\a
_diffrn_radiation_wavelength 0.71073
_diffrn_reflns_av_R_equivalents 0.0983
_diffrn_reflns_av_unetI/netI 0.0899
_diffrn_reflns_Laue_measured_fraction_full 0.95
_diffrn_reflns_Laue_measured_fraction_max 0.971
_diffrn_reflns_limit_h_max 13
_diffrn_reflns_limit_h_min -13
_diffrn_reflns_limit_k_max 24
_diffrn_reflns_limit_k_min -23
_diffrn_reflns_limit_l_max 32
_diffrn_reflns_limit_l_min -32
_diffrn_reflns_number 55648
_diffrn_reflns_point_group_measured_fraction_full 0.956
_diffrn_reflns_point_group_measured_fraction_max 0.976
_diffrn_reflns_theta_full 25.242
_diffrn_reflns_theta_max 25.045
_diffrn_reflns_theta_min 3.699
_diffrn_standards_decay_% 0
_diffrn_standards_number 0
_exptl_absorpt_coefficient_mu 2.53
_exptl_absorpt_correction_T_max 0.8839
_exptl_absorpt_correction_T_min 0.3121
_exptl_absorpt_correction_type multi-scan
_exptl_absorpt_process_details
;
        multi-scan from symmetry-related measurements
        Sortav (Blessing 1995)
;
_exptl_crystal_colour orange
_exptl_crystal_density_diffrn 1.504
_exptl_crystal_density_method 'not measured'
_exptl_crystal_description plate
_exptl_crystal_F_000 2854
_exptl_crystal_size_max 0.6
_exptl_crystal_size_mid 0.25
_exptl_crystal_size_min 0.05
_refine_diff_density_max 1.297
_refine_diff_density_min -0.597
_refine_diff_density_rms 0.116
_refine_ls_abs_structure_details
;
 Refined as an inversion twin.
;
_refine_ls_abs_structure_Flack 0.30(3)
_refine_ls_extinction_method none
_refine_ls_goodness_of_fit_ref 1.043
_refine_ls_hydrogen_treatment constr
_refine_ls_matrix_type full
_refine_ls_number_parameters 832
_refine_ls_number_reflns 10663
_refine_ls_number_restraints 188
_refine_ls_restrained_S_all 1.037
_refine_ls_R_factor_all 0.1203
_refine_ls_R_factor_gt 0.0729
_refine_ls_shift/su_max 0
_refine_ls_shift/su_mean 0
_refine_ls_structure_factor_coef Fsqd
_refine_ls_weighting_details 'w=1/[\s^2^(Fo^2^)+(0.0506P)^2^+43.3545P] where P=(Fo^2^+2Fc^2^)/3'
_refine_ls_weighting_scheme calc
_refine_ls_wR_factor_gt 0.1573
_refine_ls_wR_factor_ref 0.1765
_reflns_number_gt 7267
_reflns_number_total 10663
_reflns_threshold_expression 'I > 2\s(I)'
_cod_data_source_file c3dt52914b1.cif
_cod_data_source_block h12kcm8
_cod_depositor_comments 'Adding full bibliography for 7030461--7030463.cif.'
_cod_original_formula_sum 'C70.30 H57.60 Br2 Cl0.60 Cu2 Fe2 N2 P2'
_cod_database_code 7030462
_shelx_estimated_absorpt_t_min 0.312
_shelx_estimated_absorpt_t_max 0.884

loop_
_symmetry_equiv_pos_as_xyz
'x, y, z'
'-x+1/2, -y, z+1/2'
'x+1/2, -y+1/2, -z'
'-x, y+1/2, -z+1/2'

loop_
_atom_site_label
_atom_site_type_symbol
_atom_site_fract_x
_atom_site_fract_y
_atom_site_fract_z
_atom_site_U_iso_or_equiv
_atom_site_adp_type
_atom_site_occupancy
_atom_site_calc_flag
_atom_site_disorder_assembly
_atom_site_disorder_group
Cu1 Cu 0.84135(19) 0.28204(9) 0.24795(7) 0.0440(5) Uani 1 d . .
Cu2 Cu 0.66456(18) 0.38961(9) 0.25613(7) 0.0394(5) Uani 1 d . .
Br1 Br 0.65104(15) 0.28175(7) 0.29879(6) 0.0427(4) Uani 1 d . .
Br2 Br 0.85323(15) 0.38976(8) 0.20589(6) 0.0414(4) Uani 1 d . .
Fe1 Fe 1.5939(2) 0.16921(15) 0.44610(11) 0.0647(8) Uani 1 d . .
C1 C 1.747(3) 0.137(2) 0.4265(15) 0.075(14) Uani 0.49(4) d A 1
H1 H 1.8227 0.1589 0.4301 0.09 Uiso 0.49(4) calc A 1
C2 C 1.668(4) 0.1418(18) 0.3859(11) 0.071(14) Uani 0.49(4) d A 1
H2 H 1.682 0.167 0.3575 0.085 Uiso 0.49(4) calc A 1
C3 C 1.565(4) 0.102(2) 0.3951(15) 0.083(16) Uani 0.49(4) d A 1
H3 H 1.4981 0.096 0.374 0.1 Uiso 0.49(4) calc A 1
C4 C 1.580(4) 0.073(2) 0.4415(16) 0.10(2) Uani 0.49(4) d A 1
H4 H 1.5252 0.044 0.4568 0.123 Uiso 0.49(4) calc A 1
C5 C 1.693(4) 0.095(2) 0.4609(13) 0.093(19) Uani 0.49(4) d A 1
H5 H 1.7258 0.0829 0.4915 0.112 Uiso 0.49(4) calc A 1
C6 C 1.4632(18) 0.1944(13) 0.4946(8) 0.028(8) Uani 0.49(4) d A 1
H6 H 1.3988 0.1679 0.5063 0.033 Uiso 0.49(4) calc A 1
C7 C 1.577(2) 0.2047(13) 0.5179(8) 0.053(11) Uani 0.49(4) d A 1
H7 H 1.6013 0.1863 0.5479 0.064 Uiso 0.49(4) calc A 1
C8 C 1.646(2) 0.2473(13) 0.4884(11) 0.043(10) Uani 0.49(4) d A 1
H8 H 1.726 0.2624 0.4953 0.051 Uiso 0.49(4) calc A 1
C9 C 1.576(2) 0.2634(13) 0.4469(9) 0.046(10) Uani 0.49(4) d A 1
H9 H 1.6006 0.2911 0.4211 0.055 Uiso 0.49(4) calc A 1
C10 C 1.4629(19) 0.2307(13) 0.4507(8) 0.025(8) Uani 0.49(4) d A 1
C1A C 1.721(2) 0.1116(15) 0.4043(12) 0.057(11) Uani 0.51(4) d A 2
H1A H 1.8027 0.1222 0.3975 0.069 Uiso 0.51(4) calc A 2
C2A C 1.618(3) 0.1294(14) 0.3759(8) 0.053(11) Uani 0.51(4) d A 2
H2A H 1.62 0.1541 0.3468 0.063 Uiso 0.51(4) calc A 2
C3A C 1.513(2) 0.1039(16) 0.3987(10) 0.047(10) Uani 0.51(4) d A 2
H3A H 1.4318 0.1085 0.3875 0.057 Uiso 0.51(4) calc A 2
C4A C 1.550(3) 0.0703(16) 0.4412(10) 0.061(15) Uani 0.51(4) d A 2
H4A H 1.4982 0.0485 0.4634 0.074 Uiso 0.51(4) calc A 2
C5A C 1.678(3) 0.0751(15) 0.4447(10) 0.054(11) Uani 0.51(4) d A 2
H5A H 1.7274 0.057 0.4696 0.065 Uiso 0.51(4) calc A 2
C6A C 1.487(3) 0.225(2) 0.4896(12) 0.081(15) Uani 0.51(4) d A 2
H6A H 1.422 0.2072 0.5082 0.097 Uiso 0.51(4) calc A 2
C7A C 1.611(4) 0.225(2) 0.5027(13) 0.071(14) Uani 0.51(4) d A 2
H7A H 1.6446 0.2071 0.5318 0.085 Uiso 0.51(4) calc A 2
C8A C 1.678(3) 0.255(2) 0.4649(18) 0.14(3) Uani 0.51(4) d A 2
H8A H 1.7631 0.2617 0.4642 0.173 Uiso 0.51(4) calc A 2
C9A C 1.594(3) 0.2741(19) 0.4283(14) 0.085(15) Uani 0.51(4) d A 2
H9A H 1.6137 0.2956 0.3988 0.102 Uiso 0.51(4) calc A 2
C10A C 1.476(3) 0.2552(19) 0.4436(12) 0.045(11) Uani 0.51(4) d A 2
C11 C 1.3692(18) 0.2477(11) 0.4164(6) 0.068(6) Uani 1 d . .
C12 C 1.2837(16) 0.2540(8) 0.3894(6) 0.043(4) Uani 1 d . .
C13 C 1.1801(14) 0.2655(8) 0.3578(6) 0.044(4) Uani 1 d . .
C14 C 1.1820(17) 0.3086(8) 0.3190(6) 0.047(4) Uani 1 d . .
H14 H 1.2538 0.3323 0.3118 0.056 Uiso 1 calc . .
C15 C 1.0813(15) 0.3167(8) 0.2917(6) 0.045(4) Uani 1 d . .
H15 H 1.0829 0.3486 0.2668 0.054 Uiso 1 calc . .
C16 C 1.0743(17) 0.2308(8) 0.3664(6) 0.050(5) Uani 1 d . .
H16 H 1.0689 0.2009 0.3926 0.06 Uiso 1 calc . .
C17 C 0.9768(18) 0.2412(9) 0.3357(7) 0.057(5) Uani 1 d . .
H17 H 0.9041 0.2177 0.3417 0.068 Uiso 1 calc . .
N1 N 0.9785(13) 0.2820(7) 0.2980(5) 0.046(3) Uani 1 d . .
Fe2 Fe -0.0954(2) 0.48851(11) 0.05568(9) 0.0447(6) Uani 1 d . .
C18 C -0.131(4) 0.5329(18) 0.1226(9) 0.045(11) Uani 0.49(4) d A 1
H18 H -0.1271 0.5133 0.1537 0.054 Uiso 0.49(4) calc A 1
C19 C -0.034(2) 0.565(2) 0.0983(13) 0.049(15) Uani 0.49(4) d A 1
H19 H 0.0463 0.5701 0.1104 0.058 Uiso 0.49(4) calc A 1
C20 C -0.078(4) 0.5870(16) 0.0528(11) 0.039(10) Uani 0.49(4) d A 1
H20 H -0.0318 0.6099 0.0291 0.047 Uiso 0.49(4) calc A 1
C21 C -0.202(3) 0.5690(17) 0.0489(12) 0.047(10) Uani 0.49(4) d A 1
H21 H -0.2535 0.5777 0.0222 0.057 Uiso 0.49(4) calc A 1
C22 C -0.235(2) 0.5356(18) 0.0920(17) 0.064(13) Uani 0.49(4) d A 1
H22 H -0.3123 0.5181 0.0992 0.077 Uiso 0.49(4) calc A 1
C18A C -0.173(4) 0.5326(18) 0.1123(12) 0.053(12) Uani 0.51(4) d A 2
H18A H -0.2058 0.5097 0.1392 0.063 Uiso 0.51(4) calc A 2
C19A C -0.052(3) 0.5552(19) 0.1078(12) 0.042(12) Uani 0.51(4) d A 2
H19A H 0.0108 0.5502 0.1313 0.05 Uiso 0.51(4) calc A 2
C20A C -0.040(3) 0.5867(18) 0.0622(15) 0.065(15) Uani 0.51(4) d A 2
H20A H 0.0311 0.6065 0.0497 0.078 Uiso 0.51(4) calc A 2
C21A C -0.155(4) 0.5835(19) 0.0385(9) 0.064(12) Uani 0.51(4) d A 2
H21A H -0.173 0.6008 0.0073 0.076 Uiso 0.51(4) calc A 2
C22A C -0.237(2) 0.550(2) 0.0694(18) 0.073(13) Uani 0.51(4) d A 2
H22A H -0.3194 0.5409 0.0626 0.088 Uiso 0.51(4) calc A 2
C23 C -0.0935(16) 0.3912(8) 0.0690(7) 0.055(5) Uani 1 d . .
H23 H -0.1225 0.3713 0.0978 0.066 Uiso 1 calc . .
C24 C -0.161(2) 0.4047(9) 0.0257(7) 0.063(5) Uani 1 d . .
H24 H -0.2436 0.3927 0.0205 0.075 Uiso 1 calc . .
C25 C -0.0887(18) 0.4380(10) -0.0078(7) 0.063(6) Uani 1 d . .
H25 H -0.1142 0.4531 -0.0387 0.076 Uiso 1 calc . .
C26 C 0.0293(17) 0.4454(10) 0.0121(6) 0.063(6) Uani 1 d . .
H26 H 0.0965 0.4665 -0.0027 0.075 Uiso 1 calc . .
C27 C 0.0271(16) 0.4142(8) 0.0596(6) 0.047(4) Uani 1 d . .
C28 C 0.1284(14) 0.4101(8) 0.0913(6) 0.043(4) Uani 1 d . .
C29 C 0.2123(18) 0.4049(8) 0.1171(6) 0.050(5) Uani 1 d . .
C30 C 0.3195(15) 0.3996(8) 0.1475(6) 0.046(4) Uani 1 d . .
C31 C 0.3187(15) 0.3593(8) 0.1879(6) 0.045(4) Uani 1 d . .
H31 H 0.248 0.3352 0.1961 0.054 Uiso 1 calc . .
C32 C 0.4228(15) 0.3546(7) 0.2163(6) 0.042(4) Uani 1 d . .
H32 H 0.42 0.3272 0.244 0.05 Uiso 1 calc . .
C33 C 0.4263(16) 0.4305(10) 0.1377(7) 0.061(6) Uani 1 d . .
H33 H 0.4336 0.4545 0.1084 0.073 Uiso 1 calc . .
C34 C 0.5242(16) 0.4280(8) 0.1689(7) 0.049(5) Uani 1 d . .
H34 H 0.5915 0.4561 0.1637 0.058 Uiso 1 calc . .
P1 P 0.8591(4) 0.20277(19) 0.19433(17) 0.0442(11) Uani 1 d . .
C35 C 0.7356(14) 0.1944(9) 0.1518(6) 0.049(5) Uani 1 d . .
C36 C 0.6599(16) 0.2472(9) 0.1415(6) 0.054(5) Uani 1 d . .
H36 H 0.6725 0.2871 0.1581 0.065 Uiso 1 calc . .
C37 C 0.5689(19) 0.2434(13) 0.1084(7) 0.081(7) Uani 1 d . .
H37 H 0.5203 0.2805 0.1018 0.097 Uiso 1 calc . .
C38 C 0.5472(18) 0.1861(12) 0.0846(7) 0.071(6) Uani 1 d . .
H38 H 0.4833 0.1838 0.0615 0.085 Uiso 1 calc . .
C39 C 0.6166(16) 0.1317(9) 0.0937(7) 0.056(5) Uani 1 d . .
H39 H 0.6003 0.0918 0.0776 0.067 Uiso 1 calc . .
C40 C 0.7132(16) 0.1365(9) 0.1278(6) 0.052(5) Uani 1 d . .
H40 H 0.7627 0.0996 0.1341 0.062 Uiso 1 calc . .
C41 C 0.8716(14) 0.1227(8) 0.2221(6) 0.043(4) Uani 1 d . .
C42 C 0.9519(16) 0.0726(8) 0.2095(7) 0.051(5) Uani 1 d . .
H42 H 1.0047 0.0793 0.1827 0.061 Uiso 1 calc . .
C43 C 0.9580(16) 0.0164(9) 0.2330(7) 0.055(5) Uani 1 d . .
H43 H 1.0172 -0.0148 0.2235 0.066 Uiso 1 calc . .
C44 C 0.8817(16) 0.0020(9) 0.2704(6) 0.056(5) Uani 1 d . .
H44 H 0.8876 -0.0382 0.2873 0.067 Uiso 1 calc . .
C45 C 0.7925(16) 0.0493(9) 0.2831(7) 0.056(5) Uani 1 d . .
H45 H 0.7337 0.0402 0.3074 0.068 Uiso 1 calc . .
C46 C 0.7931(16) 0.1086(9) 0.2597(7) 0.058(5) Uani 1 d . .
H46 H 0.7371 0.1411 0.2698 0.07 Uiso 1 calc . .
C47 C 0.9934(16) 0.2101(8) 0.1551(8) 0.056(5) Uani 1 d . .
C48 C 1.1081(16) 0.2037(9) 0.1758(8) 0.068(6) Uani 1 d . .
H48 H 1.1159 0.193 0.2091 0.081 Uiso 1 calc . .
C49 C 1.2100(18) 0.2130(10) 0.1478(13) 0.089(9) Uani 1 d . .
H49 H 1.2885 0.2097 0.1618 0.107 Uiso 1 calc . .
C50 C 1.197(2) 0.2274(11) 0.0981(15) 0.111(12) Uani 1 d . .
H50 H 1.2668 0.2335 0.0786 0.133 Uiso 1 calc . .
C51 C 1.0836(19) 0.2327(9) 0.0772(10) 0.081(7) Uani 1 d . .
H51 H 1.0752 0.2423 0.0437 0.097 Uiso 1 calc . .
C52 C 0.9815(16) 0.2235(9) 0.1065(8) 0.057(6) Uani 1 d . .
H52 H 0.9028 0.2266 0.0926 0.069 Uiso 1 calc . .
N2 N 0.5259(11) 0.3860(7) 0.2071(5) 0.040(3) Uani 1 d . .
P2 P 0.6459(4) 0.47060(17) 0.30842(13) 0.0332(9) Uani 1 d . .
C53 C 0.5104(13) 0.4635(7) 0.3456(5) 0.031(4) Uani 1 d . .
C54 C 0.3965(16) 0.4721(7) 0.3258(6) 0.044(4) Uani 1 d . .
H54 H 0.3897 0.4851 0.2929 0.053 Uiso 1 calc . .
C55 C 0.2937(17) 0.4626(8) 0.3522(7) 0.055(5) Uani 1 d . .
H55 H 0.2171 0.4714 0.3378 0.066 Uiso 1 calc . .
C56 C 0.2986(16) 0.4404(9) 0.3996(7) 0.055(5) Uani 1 d . .
H56 H 0.2266 0.4329 0.4178 0.066 Uiso 1 calc . .
C57 C 0.4102(17) 0.4299(9) 0.4193(7) 0.055(5) Uani 1 d . .
H57 H 0.4158 0.4138 0.4516 0.066 Uiso 1 calc . .
C58 C 0.5162(16) 0.4420(8) 0.3935(6) 0.048(4) Uani 1 d . .
H58 H 0.5928 0.4356 0.4086 0.057 Uiso 1 calc . .
C59 C 0.6341(13) 0.5500(6) 0.2801(5) 0.033(4) Uani 1 d . .
C60 C 0.5510(14) 0.5960(7) 0.2933(6) 0.045(4) Uani 1 d . .
H60 H 0.4978 0.5884 0.3198 0.054 Uiso 1 calc . .
C61 C 0.5449(16) 0.6562(7) 0.2666(7) 0.049(5) Uani 1 d . .
H61A H 0.4603 0.6613 0.2551 0.058 Uiso 1 calc . .
H61B H 0.5604 0.692 0.2899 0.058 Uiso 1 calc . .
C62 C 0.6207(15) 0.6660(7) 0.2269(7) 0.051(5) Uani 1 d . .
H62 H 0.6136 0.7047 0.2082 0.061 Uiso 1 calc . .
C63 C 0.7044(17) 0.6205(9) 0.2150(7) 0.056(5) Uani 1 d . .
H63 H 0.7587 0.6285 0.1888 0.068 Uiso 1 calc . .
C64 C 0.7120(15) 0.5620(7) 0.2405(6) 0.040(4) Uani 1 d . .
H64 H 0.77 0.5302 0.2313 0.048 Uiso 1 calc . .
C65 C 0.7655(13) 0.4803(7) 0.3535(5) 0.031(4) Uani 1 d . .
C66 C 0.7866(15) 0.5385(9) 0.3784(6) 0.044(4) Uani 1 d . .
H66 H 0.7373 0.5754 0.372 0.052 Uiso 1 calc . .
C67 C 0.8799(14) 0.5427(9) 0.4128(6) 0.047(4) Uani 1 d . .
H67 H 0.8937 0.5819 0.4303 0.056 Uiso 1 calc . .
C68 C 0.9521(17) 0.4881(10) 0.4207(7) 0.059(5) Uani 1 d . .
H68 H 1.0157 0.4905 0.4439 0.07 Uiso 1 calc . .
C69 C 0.9339(15) 0.4308(8) 0.3958(7) 0.048(5) Uani 1 d . .
H69 H 0.9851 0.3945 0.4017 0.058 Uiso 1 calc . .
C70 C 0.8397(15) 0.4260(7) 0.3617(6) 0.043(4) Uani 1 d . .
H70 H 0.8266 0.3866 0.3444 0.052 Uiso 1 calc . .
C71 C 0.177(5) 0.660(2) 0.511(4) 0.16(4) Uani 0.3 d B -1
H71A H 0.218 0.657 0.5429 0.194 Uiso 0.3 calc B -1
H71B H 0.2296 0.6386 0.4867 0.194 Uiso 0.3 calc B -1
Cl1 Cl 0.160(2) 0.7424(10) 0.4954(8) 0.096(6) Uani 0.3 d B -1
Cl2 Cl 0.039(4) 0.6168(16) 0.5143(11) 0.183(17) Uani 0.3 d B -1

loop_
_atom_site_aniso_label
_atom_site_aniso_U_11
_atom_site_aniso_U_22
_atom_site_aniso_U_33
_atom_site_aniso_U_23
_atom_site_aniso_U_13
_atom_site_aniso_U_12
Cu1 0.0478(12) 0.0298(10) 0.0543(12) -0.0091(9) -0.0111(11) 0.0034(10)
Cu2 0.0411(11) 0.0333(10) 0.0436(10) 0.0001(8) -0.0036(10) 0.0022(9)
Br1 0.0414(9) 0.0177(7) 0.0688(11) 0.0033(7) -0.0050(9) 0.0000(7)
Br2 0.0381(9) 0.0419(9) 0.0443(9) 0.0041(7) -0.0002(8) -0.0015(8)
Fe1 0.0359(15) 0.088(2) 0.0701(18) -0.0055(17) -0.0055(14) 0.0106(14)
C1 0.068(18) 0.078(18) 0.079(18) 0.000(13) 0.009(13) 0.015(12)
C2 0.070(18) 0.072(18) 0.071(17) 0.000(12) 0.010(13) 0.002(13)
C3 0.08(2) 0.08(2) 0.08(2) -0.003(13) 0.002(13) 0.003(13)
C4 0.10(3) 0.10(3) 0.10(3) 0.007(13) -0.003(14) -0.002(14)
C5 0.09(2) 0.09(2) 0.10(2) 0.013(14) -0.011(13) 0.006(13)
C6 0.031(12) 0.031(13) 0.021(12) -0.006(10) -0.008(10) 0.007(10)
C7 0.052(16) 0.055(16) 0.053(15) -0.008(12) -0.008(12) -0.013(12)
C8 0.031(14) 0.045(14) 0.051(15) 0.013(11) -0.019(12) -0.016(11)
C9 0.046(15) 0.052(14) 0.040(14) 0.012(11) -0.004(11) -0.015(11)
C10 0.024(12) 0.019(13) 0.033(13) 0.003(11) -0.006(10) -0.002(10)
C1A 0.051(15) 0.060(15) 0.061(15) -0.003(12) 0.001(12) 0.003(12)
C2A 0.054(16) 0.053(15) 0.052(14) 0.001(11) 0.006(12) 0.002(12)
C3A 0.041(14) 0.052(15) 0.049(14) 0.001(11) 0.002(11) -0.019(12)
C4A 0.062(17) 0.065(19) 0.058(18) 0.009(12) -0.013(12) 0.006(12)
C5A 0.051(15) 0.053(15) 0.060(15) -0.008(12) -0.001(12) 0.013(11)
C6A 0.082(19) 0.082(19) 0.079(19) -0.007(13) 0.005(13) 0.001(13)
C7A 0.067(18) 0.079(18) 0.067(17) 0.004(13) -0.006(13) 0.003(13)
C8A 0.14(3) 0.15(3) 0.14(3) 0.003(14) -0.001(14) -0.004(14)
C9A 0.080(19) 0.091(19) 0.085(19) -0.012(13) -0.002(13) -0.008(13)
C10A 0.047(15) 0.044(15) 0.045(14) -0.008(12) -0.009(12) 0.011(12)
C11 0.054(14) 0.105(17) 0.045(10) -0.014(11) 0.000(10) 0.034(12)
C12 0.039(10) 0.041(10) 0.048(10) -0.007(8) 0.003(9) 0.009(8)
C13 0.032(10) 0.054(11) 0.047(10) -0.027(9) 0.004(8) 0.008(8)
C14 0.050(11) 0.041(10) 0.048(10) -0.003(8) 0.001(9) -0.005(8)
C15 0.038(10) 0.037(10) 0.060(11) 0.006(8) -0.001(9) -0.004(8)
C16 0.056(12) 0.039(11) 0.054(11) 0.000(8) -0.006(9) -0.004(9)
C17 0.061(13) 0.055(12) 0.055(11) -0.001(10) -0.004(10) 0.000(10)
N1 0.054(9) 0.039(8) 0.046(8) -0.001(7) -0.009(7) 0.000(7)
Fe2 0.0427(14) 0.0453(14) 0.0462(14) -0.0008(11) -0.0013(12) 0.0136(11)
C18 0.046(16) 0.048(15) 0.039(14) -0.005(11) 0.006(12) 0.010(12)
C19 0.057(18) 0.042(19) 0.047(18) -0.009(12) 0.007(12) 0.011(12)
C20 0.048(15) 0.037(14) 0.033(14) -0.002(11) -0.002(12) -0.003(11)
C21 0.046(15) 0.039(14) 0.057(15) 0.003(12) 0.003(12) 0.005(12)
C22 0.063(17) 0.067(17) 0.063(17) 0.005(13) 0.011(13) 0.004(12)
C18A 0.042(16) 0.064(16) 0.052(15) -0.006(12) 0.009(12) 0.002(12)
C19A 0.056(17) 0.027(15) 0.043(15) 0.003(11) 0.001(12) 0.006(11)
C20A 0.074(19) 0.056(18) 0.07(2) 0.004(12) -0.002(13) 0.005(12)
C21A 0.058(17) 0.059(16) 0.074(17) 0.001(12) 0.005(13) 0.010(12)
C22A 0.073(17) 0.076(17) 0.071(18) -0.002(13) 0.002(13) 0.014(13)
C23 0.051(11) 0.044(10) 0.070(12) -0.014(9) -0.018(10) 0.000(9)
C24 0.066(13) 0.049(11) 0.073(13) -0.011(10) -0.030(12) 0.006(10)
C25 0.062(13) 0.078(14) 0.050(11) -0.013(11) -0.033(10) 0.021(11)
C26 0.052(12) 0.092(15) 0.045(11) -0.014(11) -0.010(9) 0.022(11)
C27 0.059(12) 0.043(10) 0.039(10) -0.015(8) -0.007(9) 0.017(9)
C28 0.030(10) 0.049(10) 0.050(10) -0.012(8) -0.015(8) 0.009(8)
C29 0.065(13) 0.030(9) 0.056(11) -0.007(8) -0.011(10) 0.012(9)
C30 0.050(11) 0.040(10) 0.048(10) 0.001(8) -0.010(9) 0.003(9)
C31 0.034(10) 0.048(10) 0.054(10) -0.002(8) 0.000(8) -0.003(7)
C32 0.041(10) 0.027(9) 0.057(11) 0.000(8) -0.006(9) 0.008(8)
C33 0.046(12) 0.083(15) 0.052(12) 0.033(10) -0.015(9) -0.012(10)
C34 0.043(11) 0.028(9) 0.075(13) -0.012(9) -0.014(10) -0.005(8)
P1 0.033(2) 0.035(2) 0.065(3) -0.019(2) -0.005(2) 0.0019(19)
C35 0.023(9) 0.068(13) 0.055(11) -0.020(9) 0.003(8) 0.011(8)
C36 0.039(10) 0.070(12) 0.053(10) -0.008(9) -0.004(9) 0.006(10)
C37 0.057(14) 0.13(2) 0.059(13) -0.041(13) -0.025(11) 0.014(13)
C38 0.043(12) 0.110(19) 0.061(13) -0.008(13) -0.016(10) -0.010(13)
C39 0.047(12) 0.048(11) 0.072(13) -0.019(10) -0.004(10) -0.010(9)
C40 0.054(12) 0.049(11) 0.053(10) -0.027(9) 0.003(9) -0.010(9)
C41 0.035(10) 0.043(10) 0.052(10) -0.015(8) -0.003(8) 0.003(8)
C42 0.061(12) 0.043(11) 0.048(11) -0.014(9) -0.003(9) -0.003(9)
C43 0.045(11) 0.047(12) 0.073(13) -0.006(10) 0.012(10) -0.004(9)
C44 0.047(12) 0.060(12) 0.060(11) 0.002(9) 0.013(10) 0.006(9)
C45 0.047(11) 0.057(12) 0.065(12) -0.017(10) 0.004(9) 0.004(9)
C46 0.044(11) 0.051(12) 0.080(13) -0.014(11) 0.008(10) 0.005(9)
C47 0.043(11) 0.025(10) 0.101(17) -0.025(10) 0.019(11) 0.003(8)
C48 0.029(11) 0.068(13) 0.106(17) -0.040(12) -0.021(11) -0.005(9)
C49 0.024(12) 0.031(12) 0.21(3) -0.031(17) -0.004(17) 0.001(9)
C50 0.053(17) 0.042(14) 0.24(4) 0.021(19) 0.06(2) -0.005(11)
C51 0.045(14) 0.058(14) 0.14(2) 0.010(13) 0.027(14) -0.011(10)
C52 0.026(10) 0.040(11) 0.106(17) -0.005(11) 0.022(11) -0.003(8)
N2 0.033(8) 0.048(8) 0.038(7) -0.001(7) 0.000(6) 0.002(7)
P2 0.035(2) 0.029(2) 0.036(2) 0.0069(16) 0.0007(19) 0.0053(18)
C53 0.029(9) 0.026(8) 0.039(9) 0.003(7) -0.019(7) -0.006(6)
C54 0.048(11) 0.023(9) 0.061(11) -0.001(7) 0.002(9) 0.008(7)
C55 0.040(11) 0.045(11) 0.080(14) 0.002(10) -0.012(10) 0.012(8)
C56 0.028(10) 0.070(13) 0.069(13) -0.003(11) 0.008(9) -0.004(9)
C57 0.050(12) 0.063(13) 0.051(11) 0.015(9) 0.003(10) 0.011(10)
C58 0.040(11) 0.052(11) 0.051(11) 0.009(9) -0.002(9) -0.001(9)
C59 0.034(9) 0.012(7) 0.053(9) -0.002(6) 0.004(8) -0.007(7)
C60 0.044(10) 0.041(10) 0.051(10) 0.008(8) 0.017(9) 0.019(8)
C61 0.052(11) 0.019(9) 0.075(12) -0.007(8) 0.001(10) 0.013(8)
C62 0.053(12) 0.016(8) 0.084(13) 0.013(8) 0.010(10) -0.006(8)
C63 0.056(12) 0.057(12) 0.057(11) -0.004(10) 0.012(9) -0.003(10)
C64 0.050(10) 0.024(8) 0.045(9) 0.004(7) 0.000(8) 0.004(7)
C65 0.024(8) 0.032(9) 0.039(8) 0.010(7) 0.006(7) 0.002(7)
C66 0.035(10) 0.053(11) 0.042(9) -0.003(8) 0.007(8) 0.002(8)
C67 0.027(10) 0.070(12) 0.043(9) -0.016(9) 0.000(7) -0.003(9)
C68 0.041(11) 0.086(15) 0.050(11) -0.011(11) -0.008(9) 0.002(11)
C69 0.032(10) 0.026(9) 0.086(14) -0.002(9) -0.002(10) 0.014(7)
C70 0.034(9) 0.039(9) 0.058(10) -0.005(8) -0.005(9) 0.018(8)
C71 0.16(4) 0.16(4) 0.17(4) 0.006(14) -0.001(14) -0.001(14)
Cl1 0.118(16) 0.080(12) 0.090(13) -0.013(10) -0.033(13) 0.004(12)
Cl2 0.26(4) 0.15(3) 0.15(2) 0.05(2) -0.12(3) -0.06(3)

loop_
_atom_type_symbol
_atom_type_description
_atom_type_scat_dispersion_real
_atom_type_scat_dispersion_imag
_atom_type_scat_source
C C 0.0033 0.0016 'International Tables Vol C Tables 4.2.6.8 and 6.1.1.4'
H H 0 0 'International Tables Vol C Tables 4.2.6.8 and 6.1.1.4'
N N 0.0061 0.0033 'International Tables Vol C Tables 4.2.6.8 and 6.1.1.4'
P P 0.1023 0.0942 'International Tables Vol C Tables 4.2.6.8 and 6.1.1.4'
Fe Fe 0.3463 0.8444 'International Tables Vol C Tables 4.2.6.8 and 6.1.1.4'
Cu Cu 0.3201 1.2651 'International Tables Vol C Tables 4.2.6.8 and 6.1.1.4'
Br Br -0.2901 2.4595 'International Tables Vol C Tables 4.2.6.8 and 6.1.1.4'
Cl Cl 0.1484 0.1585 'International Tables Vol C Tables 4.2.6.8 and 6.1.1.4'

loop_
_geom_angle_atom_site_label_1
_geom_angle_atom_site_label_2
_geom_angle_atom_site_label_3
_geom_angle
N1 Cu1 P1 112.7(4)
N1 Cu1 Br2 105.9(4)
P1 Cu1 Br2 109.72(15)
N1 Cu1 Br1 103.9(4)
P1 Cu1 Br1 116.35(15)
Br2 Cu1 Br1 107.65(9)
N1 Cu1 Cu2 115.8(4)
P1 Cu1 Cu2 131.38(14)
Br2 Cu1 Cu2 53.72(6)
Br1 Cu1 Cu2 53.93(6)
N2 Cu2 P2 112.9(4)
N2 Cu2 Br2 104.8(4)
P2 Cu2 Br2 115.98(13)
N2 Cu2 Br1 103.5(4)
P2 Cu2 Br1 110.65(12)
Br2 Cu2 Br1 108.05(9)
N2 Cu2 Cu1 114.6(4)
P2 Cu2 Cu1 132.37(13)
Br2 Cu2 Cu1 53.83(6)
Br1 Cu2 Cu1 54.22(6)
Cu2 Br1 Cu1 71.85(7)
Cu2 Br2 Cu1 72.44(7)
C1 Fe1 C5 43.8(7)
C1 Fe1 C10 156.6(13)
C5 Fe1 C10 159.2(14)
C1 Fe1 C2 43.6(7)
C5 Fe1 C2 73.2(9)
C10 Fe1 C2 124.5(13)
C1 Fe1 C9 116.1(13)
C5 Fe1 C9 147.9(16)
C10 Fe1 C9 43.1(6)
C2 Fe1 C9 110.0(13)
C1 Fe1 C4 72.7(11)
C5 Fe1 C4 42.6(9)
C10 Fe1 C4 127.0(14)
C2 Fe1 C4 71.7(11)
C9 Fe1 C4 169.5(15)
C1 Fe1 C3 72.5(9)
C5 Fe1 C3 71.8(12)
C10 Fe1 C3 112.5(13)
C2 Fe1 C3 42.3(7)
C9 Fe1 C3 132.9(15)
C4 Fe1 C3 41.8(9)
C7A Fe1 C6A 41.8(6)
C1 Fe1 C6 155.4(14)
C5 Fe1 C6 117.7(14)
C10 Fe1 C6 42.0(4)
C2 Fe1 C6 159.8(14)
C9 Fe1 C6 70.6(6)
C4 Fe1 C6 104.1(13)
C3 Fe1 C6 121.8(13)
C7A Fe1 C8A 41.5(8)
C6A Fe1 C8A 68.4(8)
C1 Fe1 C8 100.5(14)
C5 Fe1 C8 109.9(16)
C10 Fe1 C8 70.3(7)
C2 Fe1 C8 126.3(14)
C9 Fe1 C8 41.3(5)
C4 Fe1 C8 146.1(16)
C3 Fe1 C8 168.3(14)
C6 Fe1 C8 68.2(6)
C2 C1 C5 108
C2 C1 Fe1 69.9(14)
C5 C1 Fe1 69.4(16)
C2 C1 H1 126
C5 C1 H1 126
Fe1 C1 H1 126.3
C1 C2 C3 108
C1 C2 Fe1 66.5(14)
C3 C2 Fe1 71.1(16)
C1 C2 H2 126
C3 C2 H2 126
Fe1 C2 H2 128
C2 C3 C4 108
C2 C3 Fe1 66.6(14)
C4 C3 Fe1 68.8(15)
C2 C3 H3 126
C4 C3 H3 126
Fe1 C3 H3 130.2
C5 C4 C3 108
C5 C4 Fe1 66.3(14)
C3 C4 Fe1 69.4(14)
C5 C4 H4 126
C3 C4 H4 126
Fe1 C4 H4 129.9
C4 C5 C1 108
C4 C5 Fe1 71.2(16)
C1 C5 Fe1 66.9(15)
C4 C5 H5 126
C1 C5 H5 126
Fe1 C5 H5 127.5
C7 C6 C10 108
C7 C6 Fe1 73.3(10)
C10 C6 Fe1 64.9(10)
C7 C6 H6 126
C10 C6 H6 126
Fe1 C6 H6 127.3
C8 C7 C6 108
C8 C7 Fe1 68.2(9)
C6 C7 Fe1 66.8(9)
C8 C7 H7 126
C6 C7 H7 126
Fe1 C7 H7 130.6
C7 C8 C9 108
C7 C8 Fe1 72.1(9)
C9 C8 Fe1 64.7(10)
C7 C8 H8 126
C9 C8 H8 126
Fe1 C8 H8 128.6
C8 C9 C10 108
C8 C9 Fe1 73.9(11)
C10 C9 Fe1 67.6(9)
C8 C9 H9 126
C10 C9 H9 126
Fe1 C9 H9 124
C9 C10 C6 108
C9 C10 C11 117.7(18)
C6 C10 C11 133.4(18)
C9 C10 Fe1 69.3(10)
C6 C10 Fe1 73.2(10)
C11 C10 Fe1 130.8(17)
C2A C1A C5A 108
C2A C1A Fe1 68.9(10)
C5A C1A Fe1 70.2(11)
C2A C1A H1A 126
C5A C1A H1A 126
Fe1 C1A H1A 126.5
C3A C2A C1A 108
C3A C2A Fe1 68.6(12)
C1A C2A Fe1 72.3(10)
C3A C2A H2A 126
C1A C2A H2A 126
Fe1 C2A H2A 124.7
C2A C3A C4A 108
C2A C3A Fe1 71.8(11)
C4A C3A Fe1 70.8(11)
C2A C3A H3A 126
C4A C3A H3A 126
Fe1 C3A H3A 123
C5A C4A C3A 108
C5A C4A Fe1 72.5(11)
C3A C4A Fe1 69.4(11)
C5A C4A H4A 126
C3A C4A H4A 126
Fe1 C4A H4A 123.8
C4A C5A C1A 108
C4A C5A Fe1 68.4(12)
C1A C5A Fe1 71.3(11)
C4A C5A H5A 126
C1A C5A H5A 126
Fe1 C5A H5A 125.9
C10A C6A C7A 108
C10A C6A Fe1 76.7(14)
C7A C6A Fe1 65.7(15)
C10A C6A H6A 126
C7A C6A H6A 126
Fe1 C6A H6A 123.1
C8A C7A C6A 108
C8A C7A Fe1 73.7(16)
C6A C7A Fe1 72.5(15)
C8A C7A H7A 126
C6A C7A H7A 126
Fe1 C7A H7A 119.7
C9A C8A C7A 108
C9A C8A Fe1 76.4(13)
C7A C8A Fe1 64.8(14)
C9A C8A H8A 126
C7A C8A H8A 126
Fe1 C8A H8A 124.1
C8A C9A C10A 108
C8A C9A Fe1 64.9(13)
C10A C9A Fe1 70.6(14)
C8A C9A H9A 126
C10A C9A H9A 126
Fe1 C9A H9A 130.1
C11 C10A C6A 120(3)
C11 C10A C9A 130(3)
C6A C10A C9A 108
C11 C10A Fe1 115(2)
C6A C10A Fe1 64.3(13)
C9A C10A Fe1 71.8(15)
C12 C11 C10A 166(3)
C12 C11 C10 171(3)
C11 C12 C13 176.7(19)
C16 C13 C14 118.2(16)
C16 C13 C12 118.3(16)
C14 C13 C12 123.5(16)
C15 C14 C13 119.6(16)
C15 C14 H14 120.2
C13 C14 H14 120.2
N1 C15 C14 123.6(16)
N1 C15 H15 118.2
C14 C15 H15 118.2
C17 C16 C13 117.9(16)
C17 C16 H16 121.1
C13 C16 H16 121.1
N1 C17 C16 124.2(18)
N1 C17 H17 117.9
C16 C17 H17 117.9
C17 N1 C15 116.2(15)
C17 N1 Cu1 121.0(12)
C15 N1 Cu1 122.3(12)
C18A Fe2 C26 162.0(15)
C18A Fe2 C23 108.0(10)
C26 Fe2 C23 70.8(8)
C26 Fe2 C20 110.2(11)
C23 Fe2 C20 169.8(13)
C26 Fe2 C21 133.6(13)
C23 Fe2 C21 145.3(14)
C20 Fe2 C21 40.9(6)
C18A Fe2 C25 156.7(14)
C26 Fe2 C25 40.9(7)
C23 Fe2 C25 69.7(8)
C20 Fe2 C25 118.0(10)
C21 Fe2 C25 110.9(9)
C18A Fe2 C22A 41.2(6)
C26 Fe2 C22A 153.8(16)
C23 Fe2 C22A 125.7(14)
C25 Fe2 C22A 120.2(12)
C18A Fe2 C27 125.5(13)
C26 Fe2 C27 42.0(7)
C23 Fe2 C27 41.2(7)
C20 Fe2 C27 133.0(13)
C21 Fe2 C27 173.4(14)
C25 Fe2 C27 68.9(7)
C22A Fe2 C27 163.4(16)
C18A Fe2 C19A 41.1(6)
C26 Fe2 C19A 123.4(12)
C23 Fe2 C19A 122.0(11)
C25 Fe2 C19A 159.7(14)
C22A Fe2 C19A 68.5(8)
C27 Fe2 C19A 107.9(9)
C18A Fe2 C24 123.1(12)
C26 Fe2 C24 68.5(9)
C23 Fe2 C24 41.2(6)
C20 Fe2 C24 148.9(13)
C21 Fe2 C24 116.3(10)
C25 Fe2 C24 40.2(8)
C22A Fe2 C24 109.1(10)
C27 Fe2 C24 68.1(7)
C19A Fe2 C24 159.0(13)
C26 Fe2 C19 116.3(10)
C23 Fe2 C19 129.6(13)
C20 Fe2 C19 40.5(6)
C21 Fe2 C19 68.1(8)
C25 Fe2 C19 149.4(13)
C27 Fe2 C19 108.5(10)
C24 Fe2 C19 169.3(14)
C26 Fe2 C22 172.6(14)
C23 Fe2 C22 112.3(11)
C20 Fe2 C22 68.1(7)
C21 Fe2 C22 40.5(6)
C25 Fe2 C22 132.9(13)
C27 Fe2 C22 144.4(14)
C24 Fe2 C22 109.0(10)
C19 Fe2 C22 67.4(7)
C22 C18 C19 108
C22 C18 Fe2 69.2(12)
C19 C18 Fe2 69.2(12)
C22 C18 H18 126
C19 C18 H18 126
Fe2 C18 H18 127.2
C20 C19 C18 108
C20 C19 Fe2 68.3(11)
C18 C19 Fe2 70.9(12)
C20 C19 H19 126
C18 C19 H19 126
Fe2 C19 H19 126.3
C21 C20 C19 108
C21 C20 Fe2 69.6(13)
C19 C20 Fe2 71.2(12)
C21 C20 H20 126
C19 C20 H20 126
Fe2 C20 H20 124.9
C22 C21 C20 108
C22 C21 Fe2 71.2(12)
C20 C21 Fe2 69.6(13)
C22 C21 H21 126
C20 C21 H21 126
Fe2 C21 H21 124.9
C21 C22 C18 108
C21 C22 Fe2 68.3(11)
C18 C22 Fe2 70.9(12)
C21 C22 H22 126
C18 C22 H22 126
Fe2 C22 H22 126.3
C22A C18A C19A 108
C22A C18A Fe2 71.0(13)
C19A C18A Fe2 71.2(14)
C22A C18A H18A 126
C19A C18A H18A 126
Fe2 C18A H18A 123.4
C20A C19A C18A 108
C20A C19A Fe2 72.7(13)
C18A C19A Fe2 67.6(13)
C20A C19A H19A 126
C18A C19A H19A 126
Fe2 C19A H19A 125.2
C19A C20A C21A 108
C19A C20A Fe2 67.4(12)
C21A C20A Fe2 70.3(12)
C19A C20A H20A 126
C21A C20A H20A 126
Fe2 C20A H20A 127.9
C22A C21A C20A 108
C22A C21A Fe2 67.3(13)
C20A C21A Fe2 70.5(13)
C22A C21A H21A 126
C20A C21A H21A 126
Fe2 C21A H21A 127.8
C21A C22A C18A 108
C21A C22A Fe2 72.8(13)
C18A C22A Fe2 67.8(13)
C21A C22A H22A 126
C18A C22A H22A 126
Fe2 C22A H22A 125
C27 C23 C24 105.6(18)
C27 C23 Fe2 69.7(10)
C24 C23 Fe2 69.8(10)
C27 C23 H23 127.2
C24 C23 H23 127.2
Fe2 C23 H23 124.9
C25 C24 C23 110.2(18)
C25 C24 Fe2 69.6(11)
C23 C24 Fe2 69.0(10)
C25 C24 H24 124.9
C23 C24 H24 124.9
Fe2 C24 H24 128.2
C24 C25 C26 108.8(17)
C24 C25 Fe2 70.2(11)
C26 C25 Fe2 69.3(10)
C24 C25 H25 125.6
C26 C25 H25 125.6
Fe2 C25 H25 126.4
C25 C26 C27 106.5(18)
C25 C26 Fe2 69.8(11)
C27 C26 Fe2 69.4(9)
C25 C26 H26 126.7
C27 C26 H26 126.7
Fe2 C26 H26 125.6
C28 C27 C23 126.7(16)
C28 C27 C26 124.5(17)
C23 C27 C26 108.8(15)
C28 C27 Fe2 126.7(11)
C23 C27 Fe2 69.1(10)
C26 C27 Fe2 68.6(9)
C29 C28 C27 178.2(18)
C28 C29 C30 178(2)
C33 C30 C31 116.3(15)
C33 C30 C29 123.5(15)
C31 C30 C29 120.1(16)
C30 C31 C32 119.1(15)
C30 C31 H31 120.4
C32 C31 H31 120.4
N2 C32 C31 124.4(15)
N2 C32 H32 117.8
C31 C32 H32 117.8
C30 C33 C34 122.2(16)
C30 C33 H33 118.9
C34 C33 H33 118.9
N2 C34 C33 121.0(16)
N2 C34 H34 119.5
C33 C34 H34 119.5
C35 P1 C41 104.2(8)
C35 P1 C47 103.4(9)
C41 P1 C47 105.1(8)
C35 P1 Cu1 116.1(6)
C41 P1 Cu1 113.0(5)
C47 P1 Cu1 113.9(6)
C40 C35 C36 117.6(16)
C40 C35 P1 121.9(14)
C36 C35 P1 120.5(13)
C37 C36 C35 122.1(19)
C37 C36 H36 118.9
C35 C36 H36 118.9
C36 C37 C38 120(2)
C36 C37 H37 120
C38 C37 H37 120
C37 C38 C39 120.9(18)
C37 C38 H38 119.5
C39 C38 H38 119.5
C38 C39 C40 118.6(16)
C38 C39 H39 120.7
C40 C39 H39 120.7
C35 C40 C39 120.7(17)
C35 C40 H40 119.7
C39 C40 H40 119.7
C46 C41 C42 115.3(16)
C46 C41 P1 117.3(13)
C42 C41 P1 127.4(13)
C43 C42 C41 123.5(18)
C43 C42 H42 118.3
C41 C42 H42 118.3
C42 C43 C44 121.7(18)
C42 C43 H43 119.1
C44 C43 H43 119.1
C43 C44 C45 117.6(18)
C43 C44 H44 121.2
C45 C44 H44 121.2
C46 C45 C44 119.0(18)
C46 C45 H45 120.5
C44 C45 H45 120.5
C45 C46 C41 122.7(17)
C45 C46 H46 118.7
C41 C46 H46 118.7
C52 C47 C48 120.3(18)
C52 C47 P1 120.9(15)
C48 C47 P1 118.8(18)
C49 C48 C47 120(2)
C49 C48 H48 120
C47 C48 H48 120
C48 C49 C50 119(2)
C48 C49 H49 120.4
C50 C49 H49 120.4
C51 C50 C49 121(2)
C51 C50 H50 119.4
C49 C50 H50 119.4
C50 C51 C52 119(3)
C50 C51 H51 120.7
C52 C51 H51 120.7
C47 C52 C51 121(2)
C47 C52 H52 119.6
C51 C52 H52 119.6
C32 N2 C34 116.2(14)
C32 N2 Cu2 122.1(11)
C34 N2 Cu2 119.9(11)
C59 P2 C53 104.8(7)
C59 P2 C65 104.3(7)
C53 P2 C65 102.6(6)
C59 P2 Cu2 113.7(5)
C53 P2 Cu2 112.6(5)
C65 P2 Cu2 117.4(5)
C54 C53 C58 117.1(15)
C54 C53 P2 121.0(12)
C58 C53 P2 121.5(12)
C55 C54 C53 121.9(16)
C55 C54 H54 119
C53 C54 H54 119
C54 C55 C56 121.3(16)
C54 C55 H55 119.4
C56 C55 H55 119.4
C57 C56 C55 117.6(17)
C57 C56 H56 121.2
C55 C56 H56 121.2
C56 C57 C58 121.7(16)
C56 C57 H57 119.1
C58 C57 H57 119.1
C57 C58 C53 120.2(16)
C57 C58 H58 119.9
C53 C58 H58 119.9
C60 C59 C64 119.6(13)
C60 C59 P2 123.8(12)
C64 C59 P2 116.6(11)
C59 C60 C61 119.3(15)
C59 C60 H60 120.3
C61 C60 H60 120.3
C62 C61 C60 119.9(14)
C62 C61 H61A 107.3
C60 C61 H61A 107.3
C62 C61 H61B 107.3
C60 C61 H61B 107.3
H61A C61 H61B 106.9
C63 C62 C61 120.0(15)
C63 C62 H62 120
C61 C62 H62 120
C62 C63 C64 120.8(17)
C62 C63 H63 119.6
C64 C63 H63 119.6
C63 C64 C59 120.3(15)
C63 C64 H64 119.8
C59 C64 H64 119.8
C66 C65 C70 120.2(14)
C66 C65 P2 123.3(12)
C70 C65 P2 116.4(12)
C65 C66 C67 120.5(16)
C65 C66 H66 119.7
C67 C66 H66 119.7
C68 C67 C66 118.4(16)
C68 C67 H67 120.8
C66 C67 H67 120.8
C69 C68 C67 121.8(16)
C69 C68 H68 119.1
C67 C68 H68 119.1
C68 C69 C70 120.1(15)
C68 C69 H69 120
C70 C69 H69 120
C65 C70 C69 118.9(14)
C65 C70 H70 120.5
C69 C70 H70 120.5
Cl1 C71 Cl2 114(3)
Cl1 C71 H71A 108.8
Cl2 C71 H71A 108.8
Cl1 C71 H71B 108.8
Cl2 C71 H71B 108.8
H71A C71 H71B 107.7

loop_
_geom_bond_atom_site_label_1
_geom_bond_atom_site_label_2
_geom_bond_distance
Cu1 N1 2.045(13)
Cu1 P1 2.208(4)
Cu1 Br2 2.501(2)
Cu1 Br1 2.522(3)
Cu1 Cu2 2.954(2)
Cu2 N2 2.041(12)
Cu2 P2 2.211(4)
Cu2 Br2 2.498(3)
Cu2 Br1 2.513(2)
Fe1 C1 1.89(3)
Fe1 C5 1.92(4)
Fe1 C10 1.92(3)
Fe1 C2 1.93(3)
Fe1 C7A 1.94(4)
Fe1 C9 1.94(3)
Fe1 C4 1.99(5)
Fe1 C3 1.99(4)
Fe1 C6A 2.03(3)
Fe1 C6 2.03(2)
Fe1 C8A 2.06(4)
Fe1 C8 2.07(3)
C1 C2 1.42
C1 C5 1.42
C1 H1 0.95
C2 C3 1.42
C2 H2 0.95
C3 C4 1.42
C3 H3 0.95
C4 C5 1.42
C4 H4 0.95
C5 H5 0.95
C6 C7 1.42
C6 C10 1.42
C6 H6 0.95
C7 C8 1.42
C7 H7 0.95
C8 C9 1.42
C8 H8 0.95
C9 C10 1.42
C9 H9 0.95
C10 C11 1.44(3)
C1A C2A 1.42
C1A C5A 1.42
C1A H1A 0.95
C2A C3A 1.42
C2A H2A 0.95
C3A C4A 1.42
C3A H3A 0.95
C4A C5A 1.42
C4A H4A 0.95
C5A H5A 0.95
C6A C10A 1.42
C6A C7A 1.42
C6A H6A 0.95
C7A C8A 1.42
C7A H7A 0.95
C8A C9A 1.42
C8A H8A 0.95
C9A C10A 1.42
C9A H9A 0.95
C10A C11 1.40(3)
C11 C12 1.21(2)
C12 C13 1.46(2)
C13 C16 1.39(2)
C13 C14 1.39(2)
C14 C15 1.35(2)
C14 H14 0.95
C15 N1 1.35(2)
C15 H15 0.95
C16 C17 1.39(2)
C16 H16 0.95
C17 N1 1.34(2)
C17 H17 0.95
Fe2 C18A 2.00(3)
Fe2 C26 2.029(18)
Fe2 C23 2.032(17)
Fe2 C20 2.03(3)
Fe2 C21 2.03(3)
Fe2 C25 2.035(18)
Fe2 C22A 2.04(3)
Fe2 C27 2.040(16)
Fe2 C19A 2.04(3)
Fe2 C24 2.043(18)
Fe2 C19 2.07(3)
Fe2 C22 2.07(3)
C18 C22 1.42
C18 C19 1.42
C18 H18 0.95
C19 C20 1.42
C19 H19 0.95
C20 C21 1.42
C20 H20 0.95
C21 C22 1.42
C21 H21 0.95
C22 H22 0.95
C18A C22A 1.42
C18A C19A 1.42
C18A H18A 0.95
C19A C20A 1.42
C19A H19A 0.95
C20A C21A 1.42
C20A H20A 0.95
C21A C22A 1.42
C21A H21A 0.95
C22A H22A 0.95
C23 C27 1.43(2)
C23 C24 1.43(2)
C23 H23 0.95
C24 C25 1.40(3)
C24 H24 0.95
C25 C26 1.42(2)
C25 H25 0.95
C26 C27 1.46(2)
C26 H26 0.95
C27 C28 1.42(2)
C28 C29 1.17(2)
C29 C30 1.45(2)
C30 C33 1.36(2)
C30 C31 1.39(2)
C31 C32 1.39(2)
C31 H31 0.95
C32 N2 1.33(2)
C32 H32 0.95
C33 C34 1.38(2)
C33 H33 0.95
C34 N2 1.36(2)
C34 H34 0.95
P1 C35 1.804(17)
P1 C41 1.819(17)
P1 C47 1.839(19)
C35 C40 1.38(2)
C35 C36 1.40(2)
C36 C37 1.36(2)
C36 H36 0.95
C37 C38 1.37(3)
C37 H37 0.95
C38 C39 1.38(3)
C38 H38 0.95
C39 C40 1.42(2)
C39 H39 0.95
C40 H40 0.95
C41 C46 1.38(2)
C41 C42 1.40(2)
C42 C43 1.33(2)
C42 H42 0.95
C43 C44 1.36(2)
C43 H43 0.95
C44 C45 1.43(2)
C44 H44 0.95
C45 C46 1.38(3)
C45 H45 0.95
C46 H46 0.95
C47 C52 1.37(3)
C47 C48 1.39(3)
C48 C49 1.38(3)
C48 H48 0.95
C49 C50 1.41(4)
C49 H49 0.95
C50 C51 1.38(4)
C50 H50 0.95
C51 C52 1.40(3)
C51 H51 0.95
C52 H52 0.95
P2 C59 1.814(14)
P2 C53 1.816(16)
P2 C65 1.822(15)
C53 C54 1.38(2)
C53 C58 1.39(2)
C54 C55 1.36(2)
C54 H54 0.95
C55 C56 1.39(2)
C55 H55 0.95
C56 C57 1.36(2)
C56 H56 0.95
C57 C58 1.39(2)
C57 H57 0.95
C58 H58 0.95
C59 C60 1.365(19)
C59 C64 1.41(2)
C60 C61 1.44(2)
C60 H60 0.95
C61 C62 1.39(2)
C61 H61A 0.99
C61 H61B 0.99
C62 C63 1.35(2)
C62 H62 0.95
C63 C64 1.40(2)
C63 H63 0.95
C64 H64 0.95
C65 C66 1.40(2)
C65 C70 1.40(2)
C66 C67 1.40(2)
C66 H66 0.95
C67 C68 1.39(2)
C67 H67 0.95
C68 C69 1.38(2)
C68 H68 0.95
C69 C70 1.40(2)
C69 H69 0.95
C70 H70 0.95
C71 Cl1 1.76(3)
C71 Cl2 1.76(3)
C71 H71A 0.99
C71 H71B 0.99
